data_2212839
loop_
_publ_author_name
'Bi, Quan-Xi'
'Tong, Hong-Bo'
'Zhou, Mei-Su'

_publ_section_title
;
 <i>N</i>,<i>N</i>-Dibenzylaniline
;
_journal_coeditor_code CV2209
_journal_issue 4
_journal_name_full 'Acta Crystallographica Section E'
_journal_page_first o1809
_journal_page_last o1810
_journal_paper_doi 10.1107/S1600536807011476
_journal_volume 63
_journal_year 2007
_chemical_formula_iupac 'C20 H19 N'
_chemical_formula_moiety 'C20 H19 N'
_chemical_formula_sum 'C20 H19 N'
_chemical_formula_weight 273.36
_chemical_name_systematic
;
N,N-Dibenzylaniline
;
_space_group_IT_number 14
_symmetry_cell_setting monoclinic
_symmetry_space_group_name_Hall '-P 2yn'
_symmetry_space_group_name_H-M 'P 1 21/n 1'
_atom_sites_solution_hydrogens geom
_atom_sites_solution_primary direct
_atom_sites_solution_secondary difmap
_audit_creation_method SHELXL-97
_cell_angle_alpha 90.00
_cell_angle_beta 94.589(3)
_cell_angle_gamma 90.00
_cell_formula_units_Z 8
_cell_length_a 11.7514(16)
_cell_length_b 9.0604(13)
_cell_length_c 29.522(4)
_cell_measurement_reflns_used 1790
_cell_measurement_temperature 293(2)
_cell_measurement_theta_max 19.45
_cell_measurement_theta_min 2.25
_cell_volume 3133.2(8)
_computing_cell_refinement 'SAINT (Siemens, 1996)'
_computing_data_collection 'SMART (Siemens, 1996)'
_computing_data_reduction SAINT
_computing_molecular_graphics 'ORTEP-3 (Farrugia, 1997)'
_computing_publication_material SHELXL97
_computing_structure_refinement 'SHELXL97 (Sheldrick, 1997)'
_computing_structure_solution 'SHELXS97 (Sheldrick, 1997)'
_diffrn_ambient_temperature 293(2)
_diffrn_measured_fraction_theta_full 0.997
_diffrn_measured_fraction_theta_max 0.997
_diffrn_measurement_device_type 'Siemens SMART CCD area-detector'
_diffrn_measurement_method \w
_diffrn_radiation_monochromator graphite
_diffrn_radiation_source 'fine-focus sealed tube'
_diffrn_radiation_type MoK\a
_diffrn_radiation_wavelength 0.71073
_diffrn_reflns_av_R_equivalents 0.0338
_diffrn_reflns_av_sigmaI/netI 0.0765
_diffrn_reflns_limit_h_max 13
_diffrn_reflns_limit_h_min -9
_diffrn_reflns_limit_k_max 10
_diffrn_reflns_limit_k_min -10
_diffrn_reflns_limit_l_max 34
_diffrn_reflns_limit_l_min -35
_diffrn_reflns_number 12653
_diffrn_reflns_theta_full 25.01
_diffrn_reflns_theta_max 25.01
_diffrn_reflns_theta_min 1.82
_diffrn_standards_decay_% 0
_diffrn_standards_interval_count 0
_diffrn_standards_number 0
_exptl_absorpt_coefficient_mu 0.067
_exptl_absorpt_correction_T_max 0.9868
_exptl_absorpt_correction_T_min 0.9803
_exptl_absorpt_correction_type multi-scan
_exptl_absorpt_process_details '(SADABS; Sheldrick, 1996)'
_exptl_crystal_colour colourless
_exptl_crystal_density_diffrn 1.159
_exptl_crystal_density_method 'not measured'
_exptl_crystal_description block
_exptl_crystal_F_000 1168
_exptl_crystal_size_max 0.30
_exptl_crystal_size_mid 0.20
_exptl_crystal_size_min 0.20
_refine_diff_density_max 0.159
_refine_diff_density_min -0.249
_refine_ls_extinction_method none
_refine_ls_goodness_of_fit_ref 1.024
_refine_ls_hydrogen_treatment constr
_refine_ls_matrix_type full
_refine_ls_number_parameters 379
_refine_ls_number_reflns 5517
_refine_ls_number_restraints 0
_refine_ls_restrained_S_all 1.024
_refine_ls_R_factor_all 0.1090
_refine_ls_R_factor_gt 0.0573
_refine_ls_shift/su_max 0.000
_refine_ls_shift/su_mean 0.000
_refine_ls_structure_factor_coef Fsqd
_refine_ls_weighting_details 'calc w=1/[\s^2^(Fo^2^)+(0.0308P)^2^+0.3923P] where P=(Fo^2^+2Fc^2^)/3'
_refine_ls_weighting_scheme calc
_refine_ls_wR_factor_gt 0.1228
_refine_ls_wR_factor_ref 0.1476
_reflns_number_gt 3045
_reflns_number_total 5517
_reflns_threshold_expression I>2\s(I)
_cod_data_source_file cv2209.cif
_cod_data_source_block I
_cod_depositor_comments
;
The following automatic conversions were performed:
'_symmetry_cell_setting' value 'Monoclinic' changed to 'monoclinic'
according to '/home/saulius/struct/CIF-dictionaries/cif_core.dic'
dictionary named 'cif_core.dic' version 2.4.1 from 2010-06-29.

Automatic conversion script
Id: cif_fix_enum 1527 2010-12-29 10:47:43Z saulius 

The following automatic conversions were performed:

'_symmetry_cell_setting' value 'Monoclinic' changed to 'monoclinic'
according to /home/saulius/struct/CIF-dictionaries/cif_core.dic
dictionary named 'cif_core.dic' version 2.4.1 from 2010-06-29.

Automatic conversion script
Id: cif_fix_values 1715 2011-07-08 13:25:40Z adriana 
;
_cod_original_cell_volume 3133.2(7)
_cod_original_sg_symbol_H-M 'P 21/n'
_cod_database_code 2212839
_cod_database_fobs_code 2212839

loop_
_symmetry_equiv_pos_as_xyz
'x, y, z'
'-x+1/2, y+1/2, -z+1/2'
'-x, -y, -z'
'x-1/2, -y-1/2, z-1/2'

loop_
_atom_site_type_symbol
_atom_site_label
_atom_site_fract_x
_atom_site_fract_y
_atom_site_fract_z
_atom_site_U_iso_or_equiv
_atom_site_adp_type
_atom_site_calc_flag
_atom_site_refinement_flags
_atom_site_occupancy
N N1 0.20492(16) 0.79151(19) 0.33198(6) 0.0674(5) Uani d . 1
C C1 0.2869(2) 0.8091(2) 0.30098(7) 0.0629(6) Uani d . 1
C C2 0.2807(2) 0.7334(3) 0.25946(8) 0.0737(7) Uani d . 1
H H2 0.2197 0.6703 0.2521 0.088 Uiso calc R 1
C C3 0.3633(3) 0.7509(3) 0.22953(9) 0.0862(8) Uani d . 1
H H3 0.3565 0.6997 0.2021 0.103 Uiso calc R 1
C C4 0.4556(2) 0.8416(3) 0.23887(10) 0.0894(8) Uani d . 1
H H4 0.5114 0.8520 0.2185 0.107 Uiso calc R 1
C C5 0.4625(2) 0.9162(3) 0.27926(10) 0.0886(8) Uani d . 1
H H5 0.5238 0.9795 0.2862 0.106 Uiso calc R 1
C C6 0.3814(2) 0.9002(3) 0.30983(8) 0.0768(7) Uani d . 1
H H6 0.3899 0.9515 0.3372 0.092 Uiso calc R 1
C C7 0.1856(2) 0.9054(2) 0.36565(7) 0.0723(6) Uani d . 1
H H7A 0.1082 0.9422 0.3601 0.087 Uiso calc R 1
H H7B 0.2372 0.9871 0.3616 0.087 Uiso calc R 1
C C8 0.20287(19) 0.8522(2) 0.41400(7) 0.0598(5) Uani d . 1
C C9 0.1152(2) 0.8538(3) 0.44236(9) 0.0803(7) Uani d . 1
H H9 0.0425 0.8831 0.4311 0.096 Uiso calc R 1
C C10 0.1346(3) 0.8121(3) 0.48776(10) 0.0960(9) Uani d . 1
H H10 0.0750 0.8137 0.5067 0.115 Uiso calc R 1
C C11 0.2411(3) 0.7688(3) 0.50454(9) 0.0976(9) Uani d . 1
H H11 0.2544 0.7420 0.5349 0.117 Uiso calc R 1
C C12 0.3268(3) 0.7651(3) 0.47683(9) 0.0900(8) Uani d . 1
H H12 0.3991 0.7348 0.4882 0.108 Uiso calc R 1
C C13 0.3084(2) 0.8058(3) 0.43195(8) 0.0739(7) Uani d . 1
H H13 0.3686 0.8018 0.4134 0.089 Uiso calc R 1
C C14 0.10810(19) 0.6946(2) 0.32285(7) 0.0717(6) Uani d . 1
H H14A 0.0853 0.6575 0.3516 0.086 Uiso calc R 1
H H14B 0.1321 0.6107 0.3056 0.086 Uiso calc R 1
C C15 0.00501(19) 0.7639(2) 0.29713(7) 0.0651(6) Uani d . 1
C C16 -0.1020(3) 0.7054(3) 0.30085(10) 0.0986(9) Uani d . 1
H H16 -0.1104 0.6232 0.3192 0.118 Uiso calc R 1
C C17 -0.1973(2) 0.7677(4) 0.27759(13) 0.1202(11) Uani d . 1
H H17 -0.2690 0.7267 0.2804 0.144 Uiso calc R 1
C C18 -0.1870(3) 0.8879(4) 0.25085(10) 0.1046(9) Uani d . 1
H H18 -0.2511 0.9293 0.2352 0.126 Uiso calc R 1
C C19 -0.0818(2) 0.9470(3) 0.24716(9) 0.0917(8) Uani d . 1
H H19 -0.0740 1.0301 0.2292 0.110 Uiso calc R 1
C C20 0.0130(2) 0.8849(3) 0.26981(8) 0.0778(7) Uani d . 1
H H20 0.0844 0.9260 0.2665 0.093 Uiso calc R 1
N N2 0.76841(17) 0.6938(2) 0.54883(7) 0.0775(6) Uani d . 1
C C21 0.6865(2) 0.7086(3) 0.57952(8) 0.0726(7) Uani d . 1
C C22 0.6943(2) 0.6304(3) 0.62023(9) 0.0845(7) Uani d . 1
H H22 0.7560 0.5675 0.6269 0.101 Uiso calc R 1
C C23 0.6128(3) 0.6443(4) 0.65075(10) 0.1010(9) Uani d . 1
H H23 0.6202 0.5910 0.6777 0.121 Uiso calc R 1
C C24 0.5213(3) 0.7349(4) 0.64204(12) 0.1090(10) Uani d . 1
H H24 0.4663 0.7439 0.6629 0.131 Uiso calc R 1
C C25 0.5114(3) 0.8129(3) 0.60211(13) 0.1037(10) Uani d . 1
H H25 0.4492 0.8753 0.5961 0.124 Uiso calc R 1
C C26 0.5924(2) 0.8006(3) 0.57053(10) 0.0859(8) Uani d . 1
H H26 0.5838 0.8536 0.5435 0.103 Uiso calc R 1
C C27 0.7755(2) 0.7950(3) 0.51136(8) 0.0838(7) Uani d . 1
H H27A 0.8551 0.8055 0.5054 0.101 Uiso calc R 1
H H27B 0.7488 0.8910 0.5205 0.101 Uiso calc R 1
C C28 0.70797(19) 0.7503(3) 0.46755(8) 0.0710(6) Uani d . 1
C C29 0.7174(3) 0.8357(3) 0.42925(9) 0.0969(8) Uani d . 1
H H29 0.7659 0.9170 0.4305 0.116 Uiso calc R 1
C C30 0.6545(3) 0.8003(4) 0.38895(10) 0.1147(11) Uani d . 1
H H30 0.6606 0.8582 0.3633 0.138 Uiso calc R 1
C C31 0.5834(3) 0.6803(4) 0.38689(11) 0.1095(11) Uani d . 1
H H31 0.5409 0.6573 0.3599 0.131 Uiso calc R 1
C C32 0.5750(2) 0.5949(3) 0.42422(10) 0.0945(8) Uani d . 1
H H32 0.5275 0.5126 0.4227 0.113 Uiso calc R 1
C C33 0.6370(2) 0.6303(3) 0.46458(8) 0.0800(7) Uani d . 1
H H33 0.6304 0.5716 0.4901 0.096 Uiso calc R 1
C C34 0.8562(2) 0.5822(3) 0.55406(8) 0.0845(7) Uani d . 1
H H34A 0.8753 0.5521 0.5241 0.101 Uiso calc R 1
H H34B 0.8250 0.4967 0.5685 0.101 Uiso calc R 1
C C35 0.9651(2) 0.6275(3) 0.58139(7) 0.0705(6) Uani d . 1
C C36 0.9746(2) 0.7601(3) 0.60403(8) 0.0823(7) Uani d . 1
H H36 0.9123 0.8237 0.6027 0.099 Uiso calc R 1
C C37 1.0740(2) 0.8013(4) 0.62871(9) 0.1014(9) Uani d . 1
H H37 1.0786 0.8917 0.6437 0.122 Uiso calc R 1
C C38 1.1659(3) 0.7084(6) 0.63100(11) 0.1219(13) Uani d . 1
H H38 1.2333 0.7353 0.6476 0.146 Uiso calc R 1
C C39 1.1589(3) 0.5768(5) 0.60900(14) 0.1306(16) Uani d . 1
H H39 1.2215 0.5137 0.6105 0.157 Uiso calc R 1
C C40 1.0585(3) 0.5365(3) 0.58436(10) 0.1032(10) Uani d . 1
H H40 1.0544 0.4459 0.5695 0.124 Uiso calc R 1

loop_
_atom_site_aniso_label
_atom_site_aniso_U_11
_atom_site_aniso_U_22
_atom_site_aniso_U_33
_atom_site_aniso_U_12
_atom_site_aniso_U_13
_atom_site_aniso_U_23
N1 0.0801(13) 0.0646(12) 0.0560(11) -0.0015(10) -0.0042(10) -0.0082(9)
C1 0.0704(15) 0.0581(14) 0.0572(14) 0.0074(12) -0.0129(12) -0.0018(11)
C2 0.0785(17) 0.0700(16) 0.0703(15) 0.0062(12) -0.0079(14) -0.0143(13)
C3 0.094(2) 0.093(2) 0.0710(17) 0.0245(17) 0.0012(16) -0.0098(14)
C4 0.0812(19) 0.102(2) 0.0849(19) 0.0143(16) 0.0051(15) 0.0088(16)
C5 0.0810(19) 0.092(2) 0.0900(19) -0.0080(15) -0.0095(16) 0.0104(17)
C6 0.0857(18) 0.0802(17) 0.0616(15) -0.0028(14) -0.0113(14) -0.0010(13)
C7 0.0874(17) 0.0658(15) 0.0618(14) 0.0104(12) -0.0062(12) -0.0081(12)
C8 0.0644(15) 0.0573(13) 0.0571(13) -0.0005(11) 0.0014(11) -0.0069(10)
C9 0.0744(17) 0.0745(16) 0.0928(19) -0.0056(12) 0.0127(15) -0.0052(14)
C10 0.120(3) 0.088(2) 0.086(2) -0.0196(18) 0.0446(19) -0.0023(16)
C11 0.142(3) 0.089(2) 0.0610(16) -0.014(2) 0.006(2) 0.0084(14)
C12 0.102(2) 0.096(2) 0.0688(17) 0.0009(16) -0.0119(16) 0.0100(15)
C13 0.0747(16) 0.0821(17) 0.0647(15) 0.0043(13) 0.0035(12) 0.0050(13)
C14 0.0866(17) 0.0638(15) 0.0639(14) -0.0031(13) 0.0007(12) 0.0022(11)
C15 0.0719(16) 0.0639(14) 0.0590(13) -0.0035(12) 0.0014(11) -0.0051(11)
C16 0.087(2) 0.0832(19) 0.126(2) -0.0171(16) 0.0092(18) 0.0110(17)
C17 0.0648(19) 0.112(3) 0.182(3) -0.0152(18) -0.002(2) 0.002(2)
C18 0.086(2) 0.106(2) 0.117(2) 0.0048(18) -0.0219(18) -0.003(2)
C19 0.0820(19) 0.101(2) 0.0900(19) 0.0081(17) -0.0026(15) 0.0191(16)
C20 0.0683(16) 0.0887(18) 0.0756(16) 0.0028(13) 0.0006(12) 0.0161(14)
N2 0.0783(14) 0.0843(15) 0.0673(13) 0.0017(11) -0.0097(11) 0.0080(11)
C21 0.0729(17) 0.0762(16) 0.0656(15) -0.0069(13) -0.0146(13) -0.0087(13)
C22 0.0811(18) 0.100(2) 0.0695(16) -0.0033(15) -0.0092(15) 0.0010(15)
C23 0.096(2) 0.130(3) 0.0749(19) -0.023(2) -0.0071(18) -0.0066(17)
C24 0.094(2) 0.136(3) 0.095(2) -0.013(2) -0.0014(19) -0.039(2)
C25 0.083(2) 0.099(2) 0.125(3) 0.0096(16) -0.019(2) -0.038(2)
C26 0.0870(19) 0.0766(18) 0.0897(19) 0.0032(15) -0.0203(16) -0.0160(14)
C27 0.0895(18) 0.0851(18) 0.0739(16) -0.0142(14) -0.0106(14) 0.0070(14)
C28 0.0751(16) 0.0727(16) 0.0636(15) 0.0083(13) -0.0044(12) -0.0016(12)
C29 0.128(2) 0.0827(19) 0.0781(19) 0.0145(16) -0.0009(17) 0.0078(16)
C30 0.161(3) 0.109(3) 0.072(2) 0.040(2) -0.005(2) 0.0102(18)
C31 0.123(3) 0.120(3) 0.080(2) 0.049(2) -0.0249(19) -0.025(2)
C32 0.0829(19) 0.103(2) 0.095(2) 0.0101(15) -0.0145(16) -0.0314(18)
C33 0.0797(17) 0.0833(18) 0.0746(16) 0.0023(14) -0.0089(13) -0.0089(13)
C34 0.103(2) 0.0787(18) 0.0713(16) 0.0026(15) 0.0060(14) -0.0103(13)
C35 0.0763(16) 0.0734(16) 0.0640(14) 0.0206(13) 0.0179(12) 0.0102(13)
C36 0.0646(16) 0.101(2) 0.0794(16) 0.0178(14) -0.0052(13) -0.0093(15)
C37 0.0698(18) 0.148(3) 0.0848(19) -0.0010(18) -0.0066(15) 0.0001(18)
C38 0.065(2) 0.201(4) 0.098(2) 0.007(3) -0.0026(17) 0.060(3)
C39 0.080(2) 0.169(4) 0.149(4) 0.056(3) 0.044(2) 0.083(3)
C40 0.106(2) 0.093(2) 0.117(2) 0.0378(19) 0.046(2) 0.0333(18)

loop_
_atom_type_symbol
_atom_type_description
_atom_type_scat_dispersion_real
_atom_type_scat_dispersion_imag
_atom_type_scat_source
C C 0.0033 0.0016 'International Tables Vol C Tables 4.2.6.8 and 6.1.1.4'
H H 0.0000 0.0000 'International Tables Vol C Tables 4.2.6.8 and 6.1.1.4'
N N 0.0061 0.0033 'International Tables Vol C Tables 4.2.6.8 and 6.1.1.4'

loop_
_geom_angle_atom_site_label_1
_geom_angle_atom_site_label_2
_geom_angle_atom_site_label_3
_geom_angle
C1 N1 C14 121.58(18)
C1 N1 C7 121.31(18)
C14 N1 C7 113.11(19)
N1 C1 C6 122.0(2)
N1 C1 C2 122.0(2)
C6 C1 C2 116.0(2)
C3 C2 C1 121.1(2)
C3 C2 H2 119.4
C1 C2 H2 119.4
C4 C3 C2 121.9(3)
C4 C3 H3 119.1
C2 C3 H3 119.1
C5 C4 C3 117.5(3)
C5 C4 H4 121.2
C3 C4 H4 121.2
C4 C5 C6 121.7(3)
C4 C5 H5 119.1
C6 C5 H5 119.1
C5 C6 C1 121.7(2)
C5 C6 H6 119.2
C1 C6 H6 119.2
N1 C7 C8 113.70(17)
N1 C7 H7A 108.8
C8 C7 H7A 108.8
N1 C7 H7B 108.8
C8 C7 H7B 108.8
H7A C7 H7B 107.7
C13 C8 C9 117.7(2)
C13 C8 C7 120.8(2)
C9 C8 C7 121.5(2)
C8 C9 C10 120.5(2)
C8 C9 H9 119.7
C10 C9 H9 119.7
C11 C10 C9 120.1(3)
C11 C10 H10 120.0
C9 C10 H10 120.0
C12 C11 C10 119.6(3)
C12 C11 H11 120.2
C10 C11 H11 120.2
C11 C12 C13 120.7(3)
C11 C12 H12 119.6
C13 C12 H12 119.6
C8 C13 C12 121.3(2)
C8 C13 H13 119.3
C12 C13 H13 119.3
N1 C14 C15 115.34(18)
N1 C14 H14A 108.4
C15 C14 H14A 108.4
N1 C14 H14B 108.4
C15 C14 H14B 108.4
H14A C14 H14B 107.5
C20 C15 C16 117.5(2)
C20 C15 C14 122.5(2)
C16 C15 C14 120.0(2)
C15 C16 C17 120.7(3)
C15 C16 H16 119.7
C17 C16 H16 119.7
C18 C17 C16 120.6(3)
C18 C17 H17 119.7
C16 C17 H17 119.7
C17 C18 C19 119.1(3)
C17 C18 H18 120.4
C19 C18 H18 120.4
C18 C19 C20 120.4(3)
C18 C19 H19 119.8
C20 C19 H19 119.8
C15 C20 C19 121.6(2)
C15 C20 H20 119.2
C19 C20 H20 119.2
C21 N2 C34 121.8(2)
C21 N2 C27 121.8(2)
C34 N2 C27 116.2(2)
N2 C21 C22 121.1(2)
N2 C21 C26 121.2(2)
C22 C21 C26 117.8(3)
C23 C22 C21 121.3(3)
C23 C22 H22 119.4
C21 C22 H22 119.4
C24 C23 C22 120.9(3)
C24 C23 H23 119.5
C22 C23 H23 119.5
C23 C24 C25 119.0(3)
C23 C24 H24 120.5
C25 C24 H24 120.5
C24 C25 C26 121.3(3)
C24 C25 H25 119.3
C26 C25 H25 119.3
C25 C26 C21 119.7(3)
C25 C26 H26 120.1
C21 C26 H26 120.1
N2 C27 C28 115.2(2)
N2 C27 H27A 108.5
C28 C27 H27A 108.5
N2 C27 H27B 108.5
C28 C27 H27B 108.5
H27A C27 H27B 107.5
C33 C28 C29 118.7(2)
C33 C28 C27 122.7(2)
C29 C28 C27 118.5(2)
C28 C29 C30 120.0(3)
C28 C29 H29 120.0
C30 C29 H29 120.0
C31 C30 C29 120.2(3)
C31 C30 H30 119.9
C29 C30 H30 119.9
C32 C31 C30 120.1(3)
C32 C31 H31 120.0
C30 C31 H31 120.0
C31 C32 C33 119.9(3)
C31 C32 H32 120.0
C33 C32 H32 120.0
C28 C33 C32 121.0(3)
C28 C33 H33 119.5
C32 C33 H33 119.5
N2 C34 C35 115.7(2)
N2 C34 H34A 108.4
C35 C34 H34A 108.4
N2 C34 H34B 108.4
C35 C34 H34B 108.4
H34A C34 H34B 107.4
C40 C35 C36 117.5(3)
C40 C35 C34 120.7(3)
C36 C35 C34 121.9(2)
C35 C36 C37 121.7(3)
C35 C36 H36 119.1
C37 C36 H36 119.1
C38 C37 C36 119.5(3)
C38 C37 H37 120.2
C36 C37 H37 120.2
C39 C38 C37 120.0(3)
C39 C38 H38 120.0
C37 C38 H38 120.0
C38 C39 C40 120.0(3)
C38 C39 H39 120.0
C40 C39 H39 120.0
C35 C40 C39 121.3(3)
C35 C40 H40 119.3
C39 C40 H40 119.3

loop_
_geom_bond_atom_site_label_1
_geom_bond_atom_site_label_2
_geom_bond_distance
_geom_bond_publ_flag
N1 C1 1.390(3) y
N1 C14 1.445(3) y
N1 C7 1.463(3) y
C1 C6 1.392(3) ?
C1 C2 1.401(3) ?
C2 C3 1.373(3) ?
C2 H2 0.9300 ?
C3 C4 1.371(3) ?
C3 H3 0.9300 ?
C4 C5 1.367(3) ?
C4 H4 0.9300 ?
C5 C6 1.371(3) ?
C5 H5 0.9300 ?
C6 H6 0.9300 ?
C7 C8 1.505(3) ?
C7 H7A 0.9700 ?
C7 H7B 0.9700 ?
C8 C13 1.375(3) ?
C8 C9 1.379(3) ?
C9 C10 1.394(3) ?
C9 H9 0.9300 ?
C10 C11 1.366(4) ?
C10 H10 0.9300 ?
C11 C12 1.348(4) ?
C11 H11 0.9300 ?
C12 C13 1.375(3) ?
C12 H12 0.9300 ?
C13 H13 0.9300 ?
C14 C15 1.514(3) ?
C14 H14A 0.9700 ?
C14 H14B 0.9700 ?
C15 C20 1.369(3) ?
C15 C16 1.377(3) ?
C16 C17 1.386(4) ?
C16 H16 0.9300 ?
C17 C18 1.356(4) ?
C17 H17 0.9300 ?
C18 C19 1.360(4) ?
C18 H18 0.9300 ?
C19 C20 1.373(3) ?
C19 H19 0.9300 ?
C20 H20 0.9300 ?
N2 C21 1.380(3) y
N2 C34 1.443(3) y
N2 C27 1.444(3) y
C21 C22 1.392(3) ?
C21 C26 1.394(3) ?
C22 C23 1.373(4) ?
C22 H22 0.9300 ?
C23 C24 1.361(4) ?
C23 H23 0.9300 ?
C24 C25 1.371(4) ?
C24 H24 0.9300 ?
C25 C26 1.389(4) ?
C25 H25 0.9300 ?
C26 H26 0.9300 ?
C27 C28 1.517(3) ?
C27 H27A 0.9700 ?
C27 H27B 0.9700 ?
C28 C33 1.369(3) ?
C28 C29 1.382(3) ?
C29 C30 1.387(4) ?
C29 H29 0.9300 ?
C30 C31 1.369(4) ?
C30 H30 0.9300 ?
C31 C32 1.357(4) ?
C31 H31 0.9300 ?
C32 C33 1.384(3) ?
C32 H32 0.9300 ?
C33 H33 0.9300 ?
C34 C35 1.514(3) ?
C34 H34A 0.9700 ?
C34 H34B 0.9700 ?
C35 C40 1.370(3) ?
C35 C36 1.375(3) ?
C36 C37 1.378(3) ?
C36 H36 0.9300 ?
C37 C38 1.367(4) ?
C37 H37 0.9300 ?
C38 C39 1.357(5) ?
C38 H38 0.9300 ?
C39 C40 1.384(5) ?
C39 H39 0.9300 ?
C40 H40 0.9300 ?

loop_
_cod_related_entry_id
_cod_related_entry_database
_cod_related_entry_code
1 ChemSpider 60047
